data_9000798
loop_
_publ_author_name
'Levien, L.'
'Prewitt, C. T.'

_publ_section_title
;
 High-pressure structural study of diopside
 P = 23.6 kbar
 pyroxene
;
_journal_name_full 'American Mineralogist'
_journal_page_first 315
_journal_page_last 323
_journal_volume 66
_journal_year 1981
_chemical_formula_sum 'Ca Mg O6 Si2'
_chemical_name_mineral Diopside
_space_group_IT_number 15
_symmetry_space_group_name_Hall '-C 2yc'
_symmetry_space_group_name_H-M 'C 1 2/c 1'
_cell_angle_alpha 90
_cell_angle_beta 105.57
_cell_angle_gamma 90
_cell_length_a 9.6809
_cell_length_b 8.847
_cell_length_c 5.2169
_cell_formula_units_Z 4
_cell_volume 430.415
_database_code_amcsd 0000812
_diffrn_ambient_pressure 2.36e+06
_exptl_crystal_density_diffrn 3.342
_cod_original_formula_sum 'Si2 Mg Ca O6'
_cod_database_code 9000798

loop_
_space_group_symop_operation_xyz
x,y,z
1/2+x,1/2+y,z
x,-y,1/2+z
1/2+x,1/2-y,1/2+z
-x,y,1/2-z
1/2-x,1/2+y,1/2-z
-x,-y,-z
1/2-x,1/2-y,-z

loop_
_atom_site_aniso_label
_atom_site_aniso_U_11
_atom_site_aniso_U_22
_atom_site_aniso_U_33
_atom_site_aniso_U_12
_atom_site_aniso_U_13
_atom_site_aniso_U_23
Si 0.00458 0.00634 0.00486 -0.00017 0.00142 -0.00068
Mg1 0.00617 0.00317 0.00461 0.00000 0.00024 0.00000
Ca2 0.01040 0.00317 0.00678 0.00000 -0.00024 0.00000
O1 0.00617 0.00040 0.00768 0.00000 0.00024 0.00045
O2 0.01013 0.01071 0.00589 -0.00125 0.00166 -0.00068
O3 0.00705 0.00991 0.00512 -0.00084 0.00142 -0.00203

loop_
_atom_site_label
_atom_site_fract_x
_atom_site_fract_y
_atom_site_fract_z
Si 0.28637 0.09410 0.22850
Mg1 0.00000 0.90920 0.25000
Ca2 0.00000 0.30260 0.25000
O1 0.11520 0.08640 0.14200
O2 0.36090 0.25150 0.31920
O3 0.35170 0.01850 0.99210

loop_
_cod_related_entry_id
_cod_related_entry_database
_cod_related_entry_code
1 AMCSD 0000812
